data_2101711
loop_
_publ_author_name
'Marsh, R. E.'

_publ_section_title
;
 The perils of <i>Cc</i> revisited
;
_journal_issue 2
_journal_name_full 'Acta Crystallographica Section B'
_journal_page_first 317
_journal_page_last 322
_journal_paper_doi 10.1107/S010876819601381X
_journal_volume 53
_journal_year 1997
_chemical_formula_moiety 'C42 H64 N10 O4 Co2, 2(H2 O)'
_chemical_formula_sum 'C42 H68 Co2 N10 O6'
_space_group_IT_number 15
_symmetry_cell_setting monoclinic
_symmetry_space_group_name_Hall '-C 2yc'
_symmetry_space_group_name_H-M 'C 1 2/c 1'
_audit_creation_method CSD-QUEST3D-V5
_cell_angle_alpha 90
_cell_angle_beta 103.13(3)
_cell_angle_gamma 90
_cell_formula_units_Z 4
_cell_length_a 19.369(8)
_cell_length_b 9.060(4)
_cell_length_c 28.760(10)
_cell_volume 4915(3)
_cod_data_source_file an0533.cif
_cod_data_source_block CSD_CIF_MIF_BORGUK01
_cod_depositor_comments
;

  Added moiety chemical formula from Marsh (1997) paper. The summary
  chemical formula is calculated from moiety formula using 'AdHocParser'
  (svn://www.crystallography.net/cod-tools/trunk/Formulae/AdHocParser.yp,
  revision 1441.)

  Removing 31 atoms which were symmetric equivalents of the atoms from
  the asymmetric unit.

  Andrius Merkys
  2013-11-06
;
_cod_original_sg_symbol_H-M 'C 2/c'
_cod_database_code 2101711

loop_
_symmetry_equiv_pos_as_xyz
x,y,z
-x,y,1/2-z
1/2+x,1/2+y,z
1/2-x,1/2+y,1/2-z
-x,-y,-z
x,-y,-1/2+z
-1/2-x,-1/2-y,-z
-1/2+x,-1/2-y,-1/2+z

loop_
_atom_site_label
_atom_site_fract_x
_atom_site_fract_y
_atom_site_fract_z
_atom_site_type_symbol
Co1 .0770 .4734 .1428 Co
N1 -.0069 .532 .1005 N
N2 .0754 .330 .0959 N
N3 .1575 .412 .1886 N
N4 .0739 .612 .1908 N
O1 -.0439 .650 .1062 O
O2 .1272 .227 .1010 O
O3 .1956 .291 .1812 O
O4 .0239 .716 .1864 O
C1 -.0926 .488 .0238 C
C2 -.0282 .455 .0615 C
C3 .0192 .326 .0608 C
C4 -.0008 .198 .0274 C
C5 -.0673 .120 .0392 C
C6 -.0503 .020 .0848 C
C7 -.0062 .084 .1326 C
C8 -.0393 .232 .1462 C
C9 .0191 .332 .1766 C
C10 -.0948 .190 .1761 C
C11 -.1362 .330 .1854 C
C12 -.1983 .286 .2084 C
C13 -.2280 .426 .2288 C
C14 .1710 .480 .2294 C
C15 .1225 .604 .2312 C
C16 .1278 .706 .2729 C
N5 .1378 .618 .1126 N
C17 .1925 .560 .0960 C
C18 .2345 .660 .0735 C
C19 .2210 .802 .0700 C
C20 .1665 .860 .0875 C
C21 .1230 .761 .1080 C
O5 -.2974 .312 .4780 O

loop_
_atom_type_symbol
C
Co
N
O
